data_2211300
loop_
_publ_author_name
'Song, Rui-Feng'
'Wang, Yu-Hong'
'Li, Jian-Rong'

_publ_section_title
;Bis[\m-8-(pyrimidin-2-ylsulfanylmethyl)quinoline-\k^2^<i>N</i>,<i>S</i>]bis[(acetonitrile)silver(I)]
 bis(trifluoromethanesulfonate)
;
_journal_coeditor_code BI2101
_journal_issue 12
_journal_name_full 'Acta Crystallographica Section E'
_journal_page_first m3437
_journal_page_last m3438
_journal_paper_doi 10.1107/S1600536806048525
_journal_volume 62
_journal_year 2006
_chemical_formula_iupac
;
[Ag2 (C14 H11 N3 S)2 (C2 H3 N)2 ] (C F3 O3 S)2
;
_chemical_formula_moiety 'C32 H28 Ag2 N8 S2 2+, 2(C F3 O3 S -)'
_chemical_formula_sum 'C34 H28 Ag2 F6 N8 O6 S4'
_chemical_formula_weight 1102.62
_chemical_name_systematic
;
Bis[\m-8-(pyrimidin-2-ylsulfanylmethyl)quinoline-
\k^2^N,S]bis[(acetonitrile)silver(I)] bis(trifluoromethanesulfonate)
;
_space_group_IT_number 88
_symmetry_cell_setting tetragonal
_symmetry_space_group_name_Hall '-I 4ad'
_symmetry_space_group_name_H-M 'I 41/a :2'
_atom_sites_solution_hydrogens geom
_atom_sites_solution_primary direct
_atom_sites_solution_secondary difmap
_audit_creation_method SHELXL-97
_cell_angle_alpha 90.00
_cell_angle_beta 90.00
_cell_angle_gamma 90.00
_cell_formula_units_Z 8
_cell_length_a 21.579(3)
_cell_length_b 21.579(3)
_cell_length_c 17.342(5)
_cell_measurement_reflns_used 927
_cell_measurement_temperature 293(2)
_cell_measurement_theta_max 23.501
_cell_measurement_theta_min 3.60
_cell_volume 8075(3)
_computing_cell_refinement 'SAINT (Bruker, 1998)'
_computing_data_collection 'SMART (Bruker, 1998)'
_computing_data_reduction SAINT
_computing_molecular_graphics 'SHELXTL (Bruker, 1998)'
_computing_publication_material SHELXTL
_computing_structure_refinement 'SHELXL97 (Sheldrick, 1997)'
_computing_structure_solution 'SHELXS97 (Sheldrick, 1997)'
_diffrn_ambient_temperature 293(2)
_diffrn_measured_fraction_theta_full 0.997
_diffrn_measured_fraction_theta_max 0.997
_diffrn_measurement_device_type 'Bruker SMART 1000 CCD'
_diffrn_measurement_method '\f and \w'
_diffrn_radiation_monochromator graphite
_diffrn_radiation_source 'fine-focus sealed tube'
_diffrn_radiation_type MoK\a
_diffrn_radiation_wavelength 0.71073
_diffrn_reflns_av_R_equivalents 0.0434
_diffrn_reflns_av_sigmaI/netI 0.0327
_diffrn_reflns_limit_h_max 26
_diffrn_reflns_limit_h_min -26
_diffrn_reflns_limit_k_max 17
_diffrn_reflns_limit_k_min -27
_diffrn_reflns_limit_l_max 20
_diffrn_reflns_limit_l_min -21
_diffrn_reflns_number 22965
_diffrn_reflns_theta_full 26.45
_diffrn_reflns_theta_max 26.45
_diffrn_reflns_theta_min 1.89
_diffrn_standards_number 0
_exptl_absorpt_coefficient_mu 1.260
_exptl_absorpt_correction_T_max 0.720
_exptl_absorpt_correction_T_min 0.690
_exptl_absorpt_correction_type multi-scan
_exptl_absorpt_process_details '(SADABS; Sheldrick, 1996)'
_exptl_crystal_colour colourless
_exptl_crystal_density_diffrn 1.814
_exptl_crystal_density_method 'not measured'
_exptl_crystal_description block
_exptl_crystal_F_000 4384
_exptl_crystal_size_max 0.30
_exptl_crystal_size_mid 0.28
_exptl_crystal_size_min 0.26
_refine_diff_density_max 0.513
_refine_diff_density_min -0.426
_refine_ls_extinction_method none
_refine_ls_goodness_of_fit_ref 1.027
_refine_ls_hydrogen_treatment constr
_refine_ls_matrix_type full
_refine_ls_number_parameters 290
_refine_ls_number_reflns 4145
_refine_ls_number_restraints 0
_refine_ls_restrained_S_all 1.027
_refine_ls_R_factor_all 0.0713
_refine_ls_R_factor_gt 0.0378
_refine_ls_shift/su_max 0.001
_refine_ls_shift/su_mean 0.000
_refine_ls_structure_factor_coef Fsqd
_refine_ls_weighting_details 'calc w=1/[\s^2^(Fo^2^)+(0.0452P)^2^+13.311P] where P=(Fo^2^+2Fc^2^)/3'
_refine_ls_weighting_scheme calc
_refine_ls_wR_factor_gt 0.0837
_refine_ls_wR_factor_ref 0.1013
_reflns_number_gt 2830
_reflns_number_total 4145
_reflns_threshold_expression I>2\s(I)
_cod_data_source_file bi2101.cif
_cod_data_source_block I
_cod_original_sg_symbol_H-M 'I 41/a'
_cod_database_code 2211300
_cod_database_fobs_code 2211300

loop_
_symmetry_equiv_pos_as_xyz
'x, y, z'
'-x+1/2, -y, z+1/2'
'-y+3/4, x+1/4, z+1/4'
'y+3/4, -x+3/4, z+3/4'
'x+1/2, y+1/2, z+1/2'
'-x+1, -y+1/2, z+1'
'-y+5/4, x+3/4, z+3/4'
'y+5/4, -x+5/4, z+5/4'
'-x, -y, -z'
'x-1/2, y, -z-1/2'
'y-3/4, -x-1/4, -z-1/4'
'-y-3/4, x-3/4, -z-3/4'
'-x+1/2, -y+1/2, -z+1/2'
'x, y+1/2, -z'
'y-1/4, -x+1/4, -z+1/4'
'-y-1/4, x-1/4, -z-1/4'

loop_
_atom_site_type_symbol
_atom_site_label
_atom_site_fract_x
_atom_site_fract_y
_atom_site_fract_z
_atom_site_U_iso_or_equiv
_atom_site_adp_type
_atom_site_calc_flag
_atom_site_refinement_flags
_atom_site_occupancy
_atom_site_disorder_assembly
_atom_site_disorder_group
Ag Ag1 0.453595(15) 0.315904(15) 0.01290(2) 0.05790(13) Uani d . 1 . .
S S1 0.55892(4) 0.33531(4) -0.04712(6) 0.0422(2) Uani d . 1 . .
S S2 0.19456(6) 0.38223(8) 0.12860(8) 0.0832(4) Uani d . 1 . .
N N1 0.42042(16) 0.41724(14) -0.0216(2) 0.0543(9) Uani d . 1 . .
N N2 0.61115(14) 0.25861(14) 0.05157(19) 0.0467(8) Uani d . 1 . .
N N3 0.63624(16) 0.36478(16) 0.0671(2) 0.0622(10) Uani d . 1 . .
N N4 0.4883(2) 0.3334(2) 0.1450(3) 0.0849(13) Uani d . 1 . .
O O1 0.1710(2) 0.4133(2) 0.1908(2) 0.1144(15) Uani d . 1 A .
O O2 0.2532(2) 0.3794(4) 0.1037(3) 0.162(3) Uani d . 1 A .
O O3 0.1772(3) 0.3147(2) 0.1363(3) 0.124(3) Uani d P 0.773(8) A 1
O O3' 0.2254(10) 0.4538(10) 0.1072(12) 0.123(9) Uani d P 0.227(8) A 2
C C1 0.3604(2) 0.4234(2) -0.0087(3) 0.0741(15) Uani d . 1 . .
H H1A 0.3442 0.4057 0.0358 0.089 Uiso calc R 1 . .
C C2 0.3196(2) 0.4547(2) -0.0575(4) 0.0827(17) Uani d . 1 . .
H H2A 0.2778 0.4580 -0.0453 0.099 Uiso calc R 1 . .
C C3 0.3422(2) 0.4799(2) -0.1229(4) 0.0744(15) Uani d . 1 . .
H H3A 0.3156 0.4990 -0.1576 0.089 Uiso calc R 1 . .
C C4 0.40599(19) 0.47729(16) -0.1385(3) 0.0536(10) Uani d . 1 . .
C C5 0.4326(2) 0.50494(19) -0.2045(3) 0.0668(13) Uani d . 1 . .
H H5A 0.4074 0.5244 -0.2406 0.080 Uiso calc R 1 . .
C C6 0.4943(2) 0.5031(2) -0.2152(3) 0.0710(13) Uani d . 1 . .
H H6A 0.5114 0.5211 -0.2590 0.085 Uiso calc R 1 . .
C C7 0.5328(2) 0.47467(19) -0.1615(3) 0.0601(11) Uani d . 1 . .
H H7A 0.5754 0.4752 -0.1694 0.072 Uiso calc R 1 . .
C C8 0.50961(17) 0.44573(16) -0.0969(2) 0.0456(9) Uani d . 1 . .
C C9 0.44434(17) 0.44588(15) -0.0856(2) 0.0440(9) Uani d . 1 . .
C C10 0.55304(18) 0.41962(17) -0.0379(3) 0.0521(10) Uani d . 1 . .
H H10A 0.5383 0.4300 0.0133 0.063 Uiso calc R 1 . .
H H10B 0.5937 0.4380 -0.0444 0.063 Uiso calc R 1 . .
C C11 0.60751(16) 0.31824(17) 0.0331(2) 0.0451(9) Uani d . 1 . .
C C12 0.6715(2) 0.3497(2) 0.1273(3) 0.0786(16) Uani d . 1 . .
H H12A 0.6912 0.3812 0.1544 0.094 Uiso calc R 1 . .
C C13 0.6798(2) 0.2901(3) 0.1509(3) 0.0819(16) Uani d . 1 . .
H H13A 0.7054 0.2805 0.1923 0.098 Uiso calc R 1 . .
C C14 0.6492(2) 0.2453(2) 0.1114(3) 0.0647(12) Uani d . 1 . .
H H14A 0.6545 0.2041 0.1260 0.078 Uiso calc R 1 . .
C C15 0.5369(3) 0.3324(3) 0.2800(3) 0.106(2) Uani d . 1 . .
H H15B 0.5781 0.3490 0.2777 0.159 Uiso calc R 1 . .
H H15A 0.5385 0.2906 0.2992 0.159 Uiso calc R 1 . .
H H15C 0.5121 0.3573 0.3139 0.159 Uiso calc R 1 . .
C C16 0.5096(2) 0.3326(2) 0.2030(3) 0.0733(13) Uani d . 1 . .
C C17 0.1464(3) 0.4006(3) 0.0484(3) 0.0880(17) Uani d . 1 A .
F F1 0.16294(19) 0.37622(18) -0.01694(19) 0.1141(12) Uani d . 1 . .
F F2 0.1589(4) 0.4617(2) 0.0321(3) 0.160(3) Uani d P 0.773(8) A 1
F F2' 0.1035(10) 0.3447(11) 0.0596(9) 0.135(11) Uani d P 0.227(8) A 2
F F3 0.0917(3) 0.4066(5) 0.0604(3) 0.205(3) Uani d . 1 . .

loop_
_atom_site_aniso_label
_atom_site_aniso_U_11
_atom_site_aniso_U_22
_atom_site_aniso_U_33
_atom_site_aniso_U_12
_atom_site_aniso_U_13
_atom_site_aniso_U_23
Ag1 0.0533(2) 0.0504(2) 0.0700(2) -0.00816(14) 0.00485(16) 0.00882(16)
S1 0.0378(5) 0.0396(5) 0.0493(5) -0.0007(4) -0.0024(4) -0.0068(4)
S2 0.0668(8) 0.1239(13) 0.0589(8) 0.0193(8) 0.0178(6) -0.0082(8)
N1 0.053(2) 0.0384(17) 0.072(2) 0.0020(15) 0.0126(18) -0.0022(16)
N2 0.0391(17) 0.0451(18) 0.056(2) 0.0021(14) -0.0098(15) -0.0047(15)
N3 0.053(2) 0.049(2) 0.085(3) -0.0021(16) -0.0245(19) -0.0172(18)
N4 0.091(3) 0.104(4) 0.059(3) -0.001(3) -0.008(2) -0.019(2)
O1 0.108(3) 0.164(4) 0.071(3) 0.025(3) 0.015(2) -0.041(3)
O2 0.088(3) 0.292(8) 0.106(4) 0.053(4) 0.029(3) -0.006(4)
O3 0.202(7) 0.074(4) 0.097(4) 0.034(4) 0.026(4) 0.022(3)
O3' 0.137(18) 0.117(16) 0.115(16) -0.084(14) -0.014(13) 0.012(12)
C1 0.064(3) 0.051(3) 0.107(4) 0.003(2) 0.035(3) 0.007(3)
C2 0.039(2) 0.054(3) 0.155(6) 0.009(2) 0.012(3) -0.002(3)
C3 0.050(3) 0.041(2) 0.132(5) 0.005(2) -0.014(3) 0.007(3)
C4 0.052(2) 0.0287(19) 0.081(3) 0.0012(17) -0.006(2) -0.0027(19)
C5 0.082(3) 0.042(2) 0.076(3) 0.003(2) -0.011(3) 0.013(2)
C6 0.081(3) 0.055(3) 0.077(4) -0.003(2) 0.012(3) 0.020(2)
C7 0.055(3) 0.047(2) 0.079(3) -0.0041(19) 0.012(2) 0.008(2)
C8 0.042(2) 0.0328(19) 0.062(3) -0.0027(15) 0.0021(18) -0.0017(17)
C9 0.048(2) 0.0248(17) 0.060(2) -0.0053(15) 0.0004(18) -0.0054(16)
C10 0.047(2) 0.0347(19) 0.075(3) -0.0050(16) -0.008(2) -0.0039(19)
C11 0.0321(18) 0.045(2) 0.058(3) 0.0019(16) -0.0009(17) -0.0082(18)
C12 0.070(3) 0.067(3) 0.099(4) 0.003(2) -0.041(3) -0.028(3)
C13 0.077(3) 0.081(4) 0.087(4) 0.009(3) -0.047(3) -0.014(3)
C14 0.057(3) 0.060(3) 0.077(3) 0.009(2) -0.019(2) -0.002(2)
C15 0.116(5) 0.117(5) 0.085(4) -0.022(4) -0.040(4) 0.007(4)
C16 0.075(3) 0.073(3) 0.071(4) -0.008(3) -0.002(3) -0.008(3)
C17 0.093(4) 0.094(4) 0.077(4) 0.038(3) 0.011(3) -0.013(3)
F1 0.155(3) 0.116(3) 0.071(2) 0.017(2) 0.001(2) -0.018(2)
F2 0.309(10) 0.067(3) 0.105(4) 0.057(4) 0.032(5) 0.017(3)
F2' 0.145(17) 0.181(19) 0.080(11) -0.137(16) 0.041(10) -0.066(12)
F3 0.096(4) 0.373(11) 0.146(5) 0.072(6) -0.016(3) 0.006(6)

loop_
_atom_type_symbol
_atom_type_description
_atom_type_scat_dispersion_real
_atom_type_scat_dispersion_imag
_atom_type_scat_source
C C 0.0033 0.0016 'International Tables Vol C Tables 4.2.6.8 and 6.1.1.4'
H H 0.0000 0.0000 'International Tables Vol C Tables 4.2.6.8 and 6.1.1.4'
N N 0.0061 0.0033 'International Tables Vol C Tables 4.2.6.8 and 6.1.1.4'
O O 0.0106 0.0060 'International Tables Vol C Tables 4.2.6.8 and 6.1.1.4'
S S 0.1246 0.1234 'International Tables Vol C Tables 4.2.6.8 and 6.1.1.4'
Ag Ag -0.8971 1.1015 'International Tables Vol C Tables 4.2.6.8 and 6.1.1.4'
F F 0.0171 0.0103 'International Tables Vol C Tables 4.2.6.8 and 6.1.1.4'

loop_
_geom_angle_atom_site_label_1
_geom_angle_atom_site_label_2
_geom_angle_atom_site_label_3
_geom_angle_site_symmetry_1
_geom_angle_site_symmetry_3
_geom_angle
_geom_angle_publ_flag
N2 Ag1 N1 6_554 . 123.33(11) yes
N2 Ag1 N4 6_554 . 91.22(14) yes
N1 Ag1 N4 . . 100.75(15) yes
N2 Ag1 S1 6_554 . 143.44(8) yes
N1 Ag1 S1 . . 90.85(8) yes
N4 Ag1 S1 . . 94.86(12) yes
C11 S1 C10 . . 100.26(18) no
C11 S1 Ag1 . . 99.97(13) no
C10 S1 Ag1 . . 93.79(14) no
O2 S2 O1 . . 128.9(4) no
O2 S2 O3 . . 102.7(4) no
O1 S2 O3 . . 108.1(3) no
O2 S2 O3' . . 66.8(8) no
O1 S2 O3' . . 82.7(8) no
O3 S2 O3' . . 168.6(9) no
O2 S2 C17 . . 108.0(3) no
O1 S2 C17 . . 106.8(3) no
O3 S2 C17 . . 98.0(3) no
O3' S2 C17 . . 81.9(7) no
C1 N1 C9 . . 117.4(4) no
C1 N1 Ag1 . . 110.2(3) no
C9 N1 Ag1 . . 120.3(2) no
C11 N2 C14 . . 115.3(3) no
C11 N2 Ag1 . 6_554 126.0(2) no
C14 N2 Ag1 . 6_554 117.2(3) no
C11 N3 C12 . . 115.6(4) no
C16 N4 Ag1 . . 168.3(5) no
S2 O2 O3' . . 67.4(6) no
O2 O3' S2 . . 45.8(6) no
N1 C1 C2 . . 124.4(5) no
N1 C1 H1A . . 117.8 no
C2 C1 H1A . . 117.8 no
C3 C2 C1 . . 118.5(4) no
C3 C2 H2A . . 120.8 no
C1 C2 H2A . . 120.8 no
C2 C3 C4 . . 120.1(5) no
C2 C3 H3A . . 120.0 no
C4 C3 H3A . . 120.0 no
C3 C4 C9 . . 118.0(4) no
C3 C4 C5 . . 122.5(4) no
C9 C4 C5 . . 119.5(4) no
C6 C5 C4 . . 120.1(4) no
C6 C5 H5A . . 119.9 no
C4 C5 H5A . . 119.9 no
C5 C6 C7 . . 120.8(4) no
C5 C6 H6A . . 119.6 no
C7 C6 H6A . . 119.6 no
C8 C7 C6 . . 121.9(4) no
C8 C7 H7A . . 119.1 no
C6 C7 H7A . . 119.1 no
C7 C8 C9 . . 118.1(4) no
C7 C8 C10 . . 119.9(4) no
C9 C8 C10 . . 121.8(4) no
N1 C9 C4 . . 121.5(4) no
N1 C9 C8 . . 118.9(3) no
C4 C9 C8 . . 119.6(4) no
C8 C10 S1 . . 110.9(3) no
C8 C10 H10A . . 109.5 no
S1 C10 H10A . . 109.5 no
C8 C10 H10B . . 109.5 no
S1 C10 H10B . . 109.5 no
H10A C10 H10B . . 108.0 no
N3 C11 N2 . . 127.0(4) no
N3 C11 S1 . . 117.9(3) no
N2 C11 S1 . . 115.1(3) no
N3 C12 C13 . . 122.8(4) no
N3 C12 H12A . . 118.6 no
C13 C12 H12A . . 118.6 no
C14 C13 C12 . . 117.3(4) no
C14 C13 H13A . . 121.4 no
C12 C13 H13A . . 121.4 no
N2 C14 C13 . . 122.0(4) no
N2 C14 H14A . . 119.0 no
C13 C14 H14A . . 119.0 no
C16 C15 H15B . . 109.5 no
C16 C15 H15A . . 109.5 no
H15B C15 H15A . . 109.5 no
C16 C15 H15C . . 109.5 no
H15B C15 H15C . . 109.5 no
H15A C15 H15C . . 109.5 no
N4 C16 C15 . . 179.0(7) no
F3 C17 F1 . . 117.6(7) no
F3 C17 F2 . . 97.1(7) no
F1 C17 F2 . . 98.9(5) no
F3 C17 F2' . . 58.1(10) no
F1 C17 F2' . . 87.6(7) no
F2 C17 F2' . . 154.0(13) no
F3 C17 S2 . . 117.4(5) no
F1 C17 S2 . . 115.5(4) no
F2 C17 S2 . . 105.0(5) no
F2' C17 S2 . . 94.5(10) no
F3 F2' C17 . . 48.8(6) no
C17 F3 F2' . . 73.1(8) no

loop_
_geom_bond_atom_site_label_1
_geom_bond_atom_site_label_2
_geom_bond_site_symmetry_2
_geom_bond_distance
_geom_bond_publ_flag
Ag1 S1 . 2.5347(10) yes
Ag1 N1 . 2.377(3) yes
Ag1 N2 6_554 2.233(3) yes
Ag1 N4 . 2.440(5) yes
S1 C11 . 1.780(4) no
S1 C10 . 1.831(4) no
S2 O2 . 1.338(5) no
S2 O1 . 1.369(4) no
S2 O3 . 1.511(6) no
S2 O3' . 1.723(17) no
S2 C17 . 1.780(6) no
N1 C1 . 1.322(6) no
N1 C9 . 1.372(5) no
N2 C11 . 1.329(5) no
N2 C14 . 1.354(5) no
N2 Ag1 6_554 2.233(3) no
N3 C11 . 1.319(5) no
N3 C12 . 1.332(6) no
N4 C16 . 1.105(6) no
O2 O3' . 1.72(2) no
C1 C2 . 1.394(7) no
C1 H1A . 0.930 no
C2 C3 . 1.349(7) no
C2 H2A . 0.930 no
C3 C4 . 1.403(6) no
C3 H3A . 0.930 no
C4 C9 . 1.409(5) no
C4 C5 . 1.413(6) no
C5 C6 . 1.345(7) no
C5 H5A . 0.930 no
C6 C7 . 1.392(7) no
C6 H6A . 0.930 no
C7 C8 . 1.376(6) no
C7 H7A . 0.930 no
C8 C9 . 1.422(5) no
C8 C10 . 1.498(6) no
C10 H10A . 0.970 no
C10 H10B . 0.970 no
C12 C13 . 1.360(7) no
C12 H12A . 0.930 no
C13 C14 . 1.356(6) no
C13 H13A . 0.930 no
C14 H14A . 0.930 no
C15 C16 . 1.461(8) no
C15 H15B . 0.960 no
C15 H15A . 0.960 no
C15 H15C . 0.960 no
C17 F3 . 1.206(7) no
C17 F1 . 1.299(6) no
C17 F2 . 1.376(8) no
C17 F2' . 1.533(15) no
F2' F3 . 1.36(2) no
